data_7711633
loop_
_publ_author_name
'Velazquez-Garcia, Jose de Jesus'
'Basuroy, Krishnayan'
'Storozhuk, Darina'
'Wong, Joanne'
'Demeshko, Serhiy'
'Meyer, Franc'
'Henning, Robert'
'Techert, Simone'

_publ_section_title
;
 Short- <i>vs</i>. long-range elastic distortion: structural dynamics of a
 [2 \\times 2] tetrairon(II) spin crossover grid complex observed by
 time-resolved X-Ray crystallography.
;
_journal_name_full 'Dalton transactions (Cambridge, England : 2003)'
_journal_paper_doi 10.1039/d2dt02638d
_journal_year 2022
_chemical_formula_moiety 'C96 H68 Fe4 N24, 4(B F4), 2(C2 H3 N)'
_chemical_formula_sum 'C100 H74 B4 F16 Fe4 N26'
_chemical_formula_weight 2210.49
_chemical_properties_physical Air-sensitive
_space_group_crystal_system monoclinic
_space_group_IT_number 15
_space_group_name_Hall '-C 2yc'
_space_group_name_H-M_alt 'C 1 2/c 1'
_atom_sites_solution_hydrogens geom
_atom_sites_solution_primary direct
_audit_creation_date 2022-08-04
_audit_creation_method
;
Olex2 1.2
(compiled 2015.01.26 svn.r3151 for OlexSys, GUI svn.r4998)
;
_audit_update_record
;
2022-08-06 deposited with the CCDC.	2022-10-04 downloaded from the CCDC.
;
_cell_angle_alpha 90
_cell_angle_beta 121.33(3)
_cell_angle_gamma 90
_cell_formula_units_Z 4
_cell_length_a 30.967(6)
_cell_length_b 12.821(3)
_cell_length_c 27.261(5)
_cell_measurement_reflns_used 2916
_cell_measurement_temperature 100.00
_cell_measurement_theta_max 25.452
_cell_measurement_theta_min 1.791
_cell_volume 9245(4)
_computing_molecular_graphics 'Olex2 (Dolomanov et al., 2009)'
_computing_publication_material 'Olex2 (Dolomanov et al., 2009)'
_computing_structure_refinement 'ShelXL (Sheldrick, 2008)'
_diffrn_ambient_temperature 100.00
_diffrn_measured_fraction_theta_full 0.950
_diffrn_measured_fraction_theta_max 0.950
_diffrn_measurement_device_type 'Standard Huber 515.2 kappa model (APS 14 ID Beamline)'
_diffrn_measurement_method '\f scan'
_diffrn_radiation_type Synchrotron
_diffrn_radiation_wavelength 0.82656
_diffrn_reflns_av_R_equivalents 0.054
_diffrn_reflns_av_unetI/netI 0.0529
_diffrn_reflns_Laue_measured_fraction_full 0.950
_diffrn_reflns_Laue_measured_fraction_max 0.950
_diffrn_reflns_number 5182
_diffrn_reflns_point_group_measured_fraction_full 0.950
_diffrn_reflns_point_group_measured_fraction_max 0.950
_diffrn_reflns_theta_full 25.460
_diffrn_reflns_theta_max 25.460
_diffrn_reflns_theta_min 2.034
_diffrn_source 'undulator radiation'
_exptl_absorpt_coefficient_mu 1.076
_exptl_absorpt_correction_type none
_exptl_absorpt_process_details 'Wavelength normalisation made by Precognition software'
_exptl_crystal_colour black
_exptl_crystal_density_diffrn 1.588
_exptl_crystal_density_method 'not measured'
_exptl_crystal_description block
_exptl_crystal_F_000 4496
_exptl_crystal_preparation 'Spin crossover'
_exptl_crystal_size_max 0.5
_exptl_crystal_size_mid 0.49
_exptl_crystal_size_min 0.29
_refine_diff_density_max 0.438
_refine_diff_density_min -0.435
_refine_diff_density_rms 0.092
_refine_ls_extinction_method none
_refine_ls_goodness_of_fit_ref 1.468
_refine_ls_hydrogen_treatment constr
_refine_ls_matrix_type full
_refine_ls_number_parameters 725
_refine_ls_number_reflns 5182
_refine_ls_number_restraints 463
_refine_ls_restrained_S_all 1.410
_refine_ls_R_factor_all 0.1850
_refine_ls_R_factor_gt 0.1557
_refine_ls_shift/su_max 0.000
_refine_ls_shift/su_mean 0.000
_refine_ls_structure_factor_coef Fsqd
_refine_ls_weighting_details 'w=1/[\s^2^(Fo^2^)+(0.0866P)^2^+119.2794P] where P=(Fo^2^+2Fc^2^)/3'
_refine_ls_weighting_scheme calc
_refine_ls_wR_factor_gt 0.3100
_refine_ls_wR_factor_ref 0.3228
_reflns_Friedel_coverage 0.000
_reflns_number_gt 4524
_reflns_number_total 5182
_reflns_threshold_expression 'I > 2\s(I)'
_cod_data_source_file d2dt02638d2.cif
_cod_data_source_block fe4_1us
_cod_database_code 7711633
_shelx_space_group_comment
;
The symmetry employed for this shelxl refinement is uniquely defined
by the following loop, which should always be used as a source of
symmetry information in preference to the above space-group names.
They are only intended as comments.
;
_shelx_estimated_absorpt_t_max 0.817
_shelx_estimated_absorpt_t_min 0.713
_exptl_absorpt_special_details
'Wavelength normalisation process includes the overall absorption and the wavelength-dependent response of the detector'
_olex2_refinement_description
;
1. Fixed Uiso
 At 1.2 times of:
  All C(H) groups
 At 1.5 times of:
  All C(H,H,H) groups
2. Restrained distances
 F6-F7 \\sim F6-F8 \\sim F6-F5 \\sim F7-F8 \\sim F7-F5 \\sim F8-F5
 with sigma of 0.04
 B2-F6 \\sim B2-F7 \\sim B2-F8 \\sim B2-F5
 with sigma of 0.02
 F12-F9 \\sim F12-F10 \\sim F12-F11 \\sim F9-F11 \\sim F10-F11
 with sigma of 0.04
 B3-F12 \\sim B3-F9 \\sim B3-F10 \\sim B3-F11
 with sigma of 0.02
3. Uiso/Uaniso restraints and constraints
F6 \\sim B2 \\sim F7 \\sim F8 \\sim F5: within 1.7A with sigma of 0.01 and
sigma for terminal atoms of 0.01
C50 \\sim C49 \\sim N13: within 1.7A with sigma of 0.01 and sigma for terminal
atoms of 0.01
F10 \\sim B3 \\sim F12 \\sim F9 \\sim F11: within 2A with sigma of 0.01 and
sigma for terminal atoms of 0.02
4. Rigid body (RIGU) restrains
 C46, C47, C48, N12, C44, C45
 with sigma for 1-2 distances of 0.01 and sigma for 1-3 distances of 0.01
 C43, C42, C41, C40, C39, N11
 with sigma for 1-2 distances of 0.01 and sigma for 1-3 distances of 0.01
 C38, C36, C35, N9, N10, C37
 with sigma for 1-2 distances of 0.01 and sigma for 1-3 distances of 0.01
 C34, N8, C30, C31, C32, C33
 with sigma for 1-2 distances of 0.01 and sigma for 1-3 distances of 0.01
 N7, C29, C28, C27, C26, C25
 with sigma for 1-2 distances of 0.01 and sigma for 1-3 distances of 0.01
 N1, C1, C2, C3, C4, C5
 with sigma for 1-2 distances of 0.01 and sigma for 1-3 distances of 0.01
 N2, C6, C7, C8, C9, C10
 with sigma for 1-2 distances of 0.01 and sigma for 1-3 distances of 0.01
 C11, C12, C13, C14, N4, N3
 with sigma for 1-2 distances of 0.01 and sigma for 1-3 distances of 0.01
 N5, C15, C16, C17, C18, C19
 with sigma for 1-2 distances of 0.01 and sigma for 1-3 distances of 0.01
 C20, C21, C22, C23, C24, N6
 with sigma for 1-2 distances of 0.01 and sigma for 1-3 distances of 0.01
5. Others
 Sof(B3)=Sof(F12)=Sof(F9)=Sof(F10)=Sof(F11)=1-FVAR(1)
 Sof(F6)=Sof(F7)=Sof(F8)=Sof(F5)=Sof(B2)=FVAR(1)
6.a Aromatic/amide H refined with riding coordinates:
 C1(H1), C9(H9), C7(H7), C33(H33), C25(H25), C28(H28), C32(H32), C31(H31),
 C18(H18), C16(H16), C48(H48), C24(H24), C4(H4), C2(H2), C8(H8), C3(H3),
 C26(H26), C27(H27), C23(H23), C47(H47), C42(H42), C22(H22), C17(H17), C40(H40),
  C21(H21), C45(H45), C46(H46), C41(H41)
6.b Idealised Me refined as rotating group:
 C13(H13A,H13B,H13C), C37(H37A,H37B,H37C), C50(H50A,H50B,H50C)
;
_shelx_shelxl_version_number 2018/3
_olex2_submission_special_instructions 'No special instructions were received'

loop_
_space_group_symop_operation_xyz
'x, y, z'
'-x, y, -z+1/2'
'x+1/2, y+1/2, z'
'-x+1/2, y+1/2, -z+1/2'
'-x, -y, -z'
'x, -y, z-1/2'
'-x+1/2, -y+1/2, -z'
'x+1/2, -y+1/2, z-1/2'

loop_
_atom_site_label
_atom_site_type_symbol
_atom_site_fract_x
_atom_site_fract_y
_atom_site_fract_z
_atom_site_U_iso_or_equiv
_atom_site_adp_type
_atom_site_occupancy
_atom_site_site_symmetry_order
_atom_site_calc_flag
_atom_site_refinement_flags_posn
_atom_site_refinement_flags_adp
_atom_site_refinement_flags_occupancy
_atom_site_disorder_assembly
_atom_site_disorder_group
Fe0A Fe 0.46882(7) 0.42478(16) 0.83367(9) 0.0632(7) Uani 1 1 d . . . . .
Fe0B Fe 0.37805(8) 0.43161(17) 0.64335(9) 0.0686(7) Uani 1 1 d . . . . .
N3 N 0.4502(4) 0.3268(9) 0.7683(5) 0.066(3) Uani 1 1 d . U . . .
N7 N 0.4102(4) 0.3660(10) 0.8356(5) 0.068(3) Uani 1 1 d . U . . .
N11 N 0.6511(4) 0.5803(10) 0.8584(5) 0.071(3) Uani 1 1 d . U . . .
N9 N 0.5122(4) 0.5260(9) 0.8213(5) 0.062(3) Uani 1 1 d . U . . .
N5 N 0.3592(4) 0.2839(10) 0.6006(6) 0.071(3) Uani 1 1 d . U . . .
N2 N 0.5117(4) 0.3118(10) 0.8744(5) 0.065(3) Uani 1 1 d . U . . .
N1 N 0.5035(4) 0.4837(10) 0.9122(5) 0.068(3) Uani 1 1 d . U . . .
N8 N 0.4221(4) 0.5353(10) 0.7996(5) 0.069(3) Uani 1 1 d . U . . .
N10 N 0.5617(4) 0.5332(9) 0.8407(5) 0.059(3) Uani 1 1 d . U . . .
N4 N 0.4153(4) 0.3252(9) 0.7126(5) 0.062(3) Uani 1 1 d . U . . .
N6 N 0.3379(5) 0.4578(10) 0.5439(6) 0.076(3) Uani 1 1 d . U . . .
C11 C 0.4672(5) 0.2266(12) 0.7876(7) 0.066(4) Uani 1 1 d . U . . .
N12 N 0.6946(5) 0.4097(11) 0.8555(5) 0.075(3) Uani 1 1 d . U . . .
F1 F 0.3508(4) -0.0019(11) 0.7878(5) 0.146(5) Uani 1 1 d . . . . .
C35 C 0.4917(6) 0.6256(11) 0.8106(6) 0.064(4) Uani 1 1 d . U . . .
F2 F 0.3191(5) 0.0778(11) 0.7046(6) 0.147(5) Uani 1 1 d . . . . .
F4 F 0.2733(5) 0.0672(10) 0.7445(6) 0.141(5) Uani 1 1 d . . . . .
C15 C 0.3732(5) 0.2005(13) 0.6355(7) 0.071(4) Uani 1 1 d . U . . .
C14 C 0.4081(5) 0.2245(11) 0.6956(7) 0.067(4) Uani 1 1 d . U . . .
C34 C 0.4395(5) 0.6285(13) 0.7920(6) 0.070(4) Uani 1 1 d . U . . .
C29 C 0.3671(5) 0.4263(14) 0.8103(7) 0.075(4) Uani 1 1 d . U . . .
C12 C 0.4385(5) 0.1576(11) 0.7421(7) 0.067(4) Uani 1 1 d . U . . .
C1 C 0.4985(6) 0.5793(14) 0.9291(7) 0.081(4) Uani 1 1 d . U . . .
H1 H 0.472182 0.621672 0.902863 0.097 Uiso 1 1 calc R . . . .
C10 C 0.5056(6) 0.2204(13) 0.8471(7) 0.072(4) Uani 1 1 d . U . . .
C5 C 0.5413(6) 0.4228(14) 0.9534(7) 0.079(4) Uani 1 1 d . U . . .
F3 F 0.2874(5) -0.0739(10) 0.7100(6) 0.142(4) Uani 1 1 d . . . . .
C38 C 0.5719(6) 0.6382(12) 0.8410(6) 0.070(4) Uani 1 1 d . U . . .
C39 C 0.6234(6) 0.6649(13) 0.8596(7) 0.079(5) Uani 1 1 d . U . . .
C19 C 0.3289(6) 0.2708(13) 0.5438(8) 0.078(4) Uani 1 1 d . U . . .
C36 C 0.5305(6) 0.6974(12) 0.8247(7) 0.071(4) Uani 1 1 d . U . . .
C6 C 0.5428(5) 0.3190(13) 0.9319(7) 0.068(4) Uani 1 1 d . U . . .
C30 C 0.3757(6) 0.5262(14) 0.7911(6) 0.072(4) Uani 1 1 d . U . . .
C9 C 0.5311(6) 0.1315(13) 0.8788(8) 0.081(4) Uani 1 1 d . U . . .
H9 H 0.526395 0.067338 0.860823 0.097 Uiso 1 1 calc R . . . .
C7 C 0.5712(6) 0.2356(14) 0.9654(8) 0.088(5) Uani 1 1 d . U . . .
H7 H 0.594345 0.242775 1.004493 0.106 Uiso 1 1 calc R . . . .
C33 C 0.4062(6) 0.7145(12) 0.7722(7) 0.078(4) Uani 1 1 d . U . . .
H33 H 0.416587 0.778800 0.766224 0.094 Uiso 1 1 calc R . . . .
C43 C 0.7005(6) 0.5934(11) 0.8736(7) 0.074(4) Uani 1 1 d . U . . .
C25 C 0.4061(6) 0.2733(14) 0.8556(7) 0.080(4) Uani 1 1 d . U . . .
H25 H 0.434630 0.231053 0.873323 0.096 Uiso 1 1 calc R . . . .
C28 C 0.3225(6) 0.3903(13) 0.8045(7) 0.077(4) Uani 1 1 d . U . . .
H28 H 0.293252 0.430472 0.785485 0.092 Uiso 1 1 calc R . . . .
C44 C 0.7223(6) 0.4956(13) 0.8657(7) 0.077(4) Uani 1 1 d . U . . .
C32 C 0.3579(6) 0.7015(13) 0.7618(7) 0.078(4) Uani 1 1 d . U . . .
H32 H 0.335763 0.757756 0.747430 0.093 Uiso 1 1 calc R . . . .
C31 C 0.3413(6) 0.6114(14) 0.7713(7) 0.082(5) Uani 1 1 d . U . . .
H31 H 0.308968 0.605123 0.765244 0.098 Uiso 1 1 calc R . . . .
C18 C 0.3077(6) 0.1763(14) 0.5179(8) 0.092(5) Uani 1 1 d . U . . .
H18 H 0.286406 0.170012 0.478387 0.110 Uiso 1 1 calc R . . . .
C16 C 0.3525(6) 0.0988(14) 0.6119(8) 0.085(5) Uani 1 1 d . U . . .
H16 H 0.360975 0.040117 0.635238 0.102 Uiso 1 1 calc R . . . .
C48 C 0.7113(6) 0.3248(14) 0.8420(7) 0.084(5) Uani 1 1 d . U . . .
H48 H 0.692518 0.263661 0.833424 0.101 Uiso 1 1 calc R . . . .
C24 C 0.3328(7) 0.5499(14) 0.5159(8) 0.089(5) Uani 1 1 d . U . . .
H24 H 0.345560 0.610276 0.537776 0.107 Uiso 1 1 calc R . . . .
C4 C 0.5734(6) 0.4590(14) 1.0094(7) 0.082(5) Uani 1 1 d . U . . .
H4 H 0.598219 0.415440 1.036900 0.098 Uiso 1 1 calc R . . . .
C2 C 0.5307(7) 0.6169(15) 0.9835(8) 0.089(5) Uani 1 1 d . U . . .
H2 H 0.526255 0.684319 0.992734 0.107 Uiso 1 1 calc R . . . .
C8 C 0.5634(6) 0.1414(14) 0.9376(8) 0.085(5) Uani 1 1 d . U . . .
H8 H 0.580353 0.082607 0.958971 0.102 Uiso 1 1 calc R . . . .
C20 C 0.3193(6) 0.3689(14) 0.5123(8) 0.079(5) Uani 1 1 d . U . . .
C3 C 0.5684(7) 0.5581(16) 1.0237(8) 0.095(5) Uani 1 1 d . U . . .
H3 H 0.590553 0.584399 1.060188 0.114 Uiso 1 1 calc R . . . .
C26 C 0.3620(6) 0.2354(15) 0.8518(8) 0.091(5) Uani 1 1 d . U . . .
H26 H 0.360979 0.170388 0.866274 0.109 Uiso 1 1 calc R . . . .
C13 C 0.4411(7) 0.0420(12) 0.7439(9) 0.100(6) Uani 1 1 d . U . . .
H13A H 0.470570 0.020086 0.779160 0.150 Uiso 1 1 calc GR . . . .
H13B H 0.443160 0.016904 0.712006 0.150 Uiso 1 1 calc GR . . . .
H13C H 0.411423 0.014267 0.741811 0.150 Uiso 1 1 calc GR . . . .
C37 C 0.5264(7) 0.8164(12) 0.8248(8) 0.103(6) Uani 1 1 d . U . . .
H37A H 0.491454 0.836346 0.804592 0.155 Uiso 1 1 calc GR . . . .
H37B H 0.542660 0.846486 0.806278 0.155 Uiso 1 1 calc GR . . . .
H37C H 0.542650 0.840969 0.863720 0.155 Uiso 1 1 calc GR . . . .
C27 C 0.3217(7) 0.2974(15) 0.8263(8) 0.093(5) Uani 1 1 d . U . . .
H27 H 0.291866 0.275261 0.823511 0.111 Uiso 1 1 calc R . . . .
C23 C 0.3103(7) 0.5577(15) 0.4582(8) 0.096(5) Uani 1 1 d . U . . .
H23 H 0.308718 0.621437 0.440984 0.116 Uiso 1 1 calc R . . . .
C47 C 0.7549(7) 0.3236(14) 0.8403(8) 0.089(5) Uani 1 1 d . U . . .
H47 H 0.764608 0.262676 0.830006 0.107 Uiso 1 1 calc R . . . .
C42 C 0.7231(7) 0.6904(14) 0.8920(8) 0.097(6) Uani 1 1 d . U . . .
H42 H 0.756821 0.699615 0.903319 0.117 Uiso 1 1 calc R . . . .
C22 C 0.2897(6) 0.4693(15) 0.4254(8) 0.094(5) Uani 1 1 d . U . . .
H22 H 0.273173 0.472658 0.385585 0.112 Uiso 1 1 calc R . . . .
C17 C 0.3200(6) 0.0928(15) 0.5540(8) 0.094(5) Uani 1 1 d . U . . .
H17 H 0.305357 0.028577 0.538191 0.113 Uiso 1 1 calc R . . . .
C40 C 0.6466(7) 0.7614(14) 0.8773(8) 0.096(6) Uani 1 1 d . U . . .
H40 H 0.628423 0.818451 0.878227 0.115 Uiso 1 1 calc R . . . .
C21 C 0.2940(6) 0.3765(14) 0.4524(7) 0.087(5) Uani 1 1 d . U . . .
H21 H 0.279656 0.316916 0.430295 0.104 Uiso 1 1 calc R . . . .
C45 C 0.7676(6) 0.4959(16) 0.8663(8) 0.100(6) Uani 1 1 d . U . . .
H45 H 0.786551 0.556861 0.875862 0.120 Uiso 1 1 calc R . . . .
C46 C 0.7841(7) 0.4108(16) 0.8534(8) 0.099(6) Uani 1 1 d . U . . .
H46 H 0.814155 0.410682 0.853436 0.119 Uiso 1 1 calc R . . . .
C41 C 0.6956(8) 0.7724(14) 0.8933(9) 0.109(7) Uani 1 1 d . U . . .
H41 H 0.710925 0.837291 0.905550 0.130 Uiso 1 1 calc R . . . .
B1 B 0.3093(9) 0.018(2) 0.7372(11) 0.093(7) Uani 1 1 d . . . . .
C49 C 0.4272(12) -0.151(3) 0.9053(13) 0.153(8) Uani 1 1 d . U . . .
N13 N 0.4079(9) -0.227(2) 0.9026(11) 0.161(8) Uani 1 1 d . U . . .
C50 C 0.4495(9) -0.049(2) 0.9115(11) 0.154(8) Uani 1 1 d . U . . .
H50A H 0.423366 0.001001 0.889074 0.231 Uiso 1 1 calc GR . . . .
H50B H 0.472898 -0.051140 0.898440 0.231 Uiso 1 1 calc GR . . . .
H50C H 0.467055 -0.028352 0.951202 0.231 Uiso 1 1 calc GR . . . .
F6 F 0.916(2) 0.610(4) 0.983(2) 0.168(17) Uani 0.31(3) 1 d D U P A 1
F7 F 0.8459(18) 0.704(4) 0.943(2) 0.166(17) Uani 0.31(3) 1 d D U P A 1
F8 F 0.8561(18) 0.580(4) 1.005(2) 0.174(17) Uani 0.31(3) 1 d D U P A 1
F5 F 0.9042(18) 0.726(4) 1.0364(18) 0.173(17) Uani 0.31(3) 1 d D U P A 1
B2 B 0.8812(13) 0.654(3) 0.9927(15) 0.170(16) Uani 0.31(3) 1 d D U P A 1
B3 B 0.8873(9) 0.6276(16) 1.0002(10) 0.176(11) Uani 0.69(3) 1 d D U P A 2
F12 F 0.9360(9) 0.6500(18) 1.0231(13) 0.206(12) Uani 0.69(3) 1 d D U P A 2
F9 F 0.8595(9) 0.7125(19) 0.9780(11) 0.186(11) Uani 0.69(3) 1 d D U P A 2
F10 F 0.8758(9) 0.5506(16) 0.9630(9) 0.171(11) Uani 0.69(3) 1 d D U P A 2
F11 F 0.8837(11) 0.5934(15) 1.0439(10) 0.165(9) Uani 0.69(3) 1 d D U P A 2

loop_
_atom_site_aniso_label
_atom_site_aniso_U_11
_atom_site_aniso_U_22
_atom_site_aniso_U_33
_atom_site_aniso_U_23
_atom_site_aniso_U_13
_atom_site_aniso_U_12
Fe0A 0.0564(12) 0.0562(13) 0.0720(14) 0.0015(11) 0.0300(11) 0.0019(10)
Fe0B 0.0613(13) 0.0612(14) 0.0763(15) -0.0037(12) 0.0307(12) 0.0008(11)
N3 0.050(7) 0.067(8) 0.070(8) -0.007(6) 0.024(6) -0.001(6)
N7 0.058(7) 0.075(9) 0.067(8) -0.006(6) 0.030(6) -0.005(6)
N11 0.053(7) 0.074(8) 0.078(8) 0.002(7) 0.028(6) -0.011(6)
N9 0.060(7) 0.064(7) 0.063(7) -0.005(6) 0.032(6) -0.012(6)
N5 0.061(7) 0.080(9) 0.075(8) -0.008(7) 0.038(7) 0.008(7)
N2 0.053(7) 0.071(8) 0.073(8) 0.008(6) 0.035(6) 0.017(6)
N1 0.053(7) 0.072(8) 0.075(8) -0.005(7) 0.030(6) -0.010(6)
N8 0.049(7) 0.082(9) 0.066(8) -0.007(7) 0.024(6) 0.004(6)
N10 0.064(7) 0.050(7) 0.061(7) -0.001(5) 0.031(6) -0.007(5)
N4 0.054(7) 0.049(7) 0.082(8) -0.004(6) 0.036(6) -0.005(5)
N6 0.072(8) 0.071(9) 0.079(9) -0.001(6) 0.036(7) 0.012(7)
C11 0.047(8) 0.065(9) 0.089(11) 0.002(8) 0.036(8) 0.003(7)
N12 0.071(8) 0.069(9) 0.080(9) 0.014(7) 0.036(7) -0.007(7)
F1 0.097(8) 0.182(13) 0.107(9) 0.021(9) 0.017(7) 0.003(8)
C35 0.076(10) 0.050(8) 0.055(9) -0.004(7) 0.027(8) 0.000(7)
F2 0.119(9) 0.191(13) 0.141(10) 0.052(10) 0.074(8) -0.005(9)
F4 0.109(9) 0.141(11) 0.193(13) -0.009(9) 0.091(9) -0.010(8)
C15 0.052(9) 0.082(11) 0.078(11) -0.023(8) 0.033(8) -0.017(8)
C14 0.063(9) 0.050(9) 0.100(11) 0.003(8) 0.051(9) 0.002(7)
C34 0.056(9) 0.074(10) 0.072(10) 0.000(8) 0.028(8) 0.013(7)
C29 0.045(8) 0.095(12) 0.071(10) -0.007(9) 0.020(8) -0.001(8)
C12 0.062(9) 0.046(8) 0.112(12) 0.013(7) 0.059(9) -0.003(7)
C1 0.090(11) 0.078(11) 0.076(10) -0.008(9) 0.044(9) -0.007(9)
C10 0.069(10) 0.070(10) 0.095(12) 0.013(8) 0.055(10) 0.016(8)
C5 0.052(9) 0.096(12) 0.081(10) -0.008(9) 0.029(8) -0.013(8)
F3 0.115(9) 0.110(9) 0.170(12) -0.002(9) 0.053(9) 0.016(8)
C38 0.062(9) 0.068(10) 0.070(10) 0.004(8) 0.027(8) -0.014(7)
C39 0.072(10) 0.065(10) 0.088(12) 0.025(9) 0.033(9) 0.001(8)
C19 0.078(11) 0.069(10) 0.092(11) 0.003(9) 0.048(9) -0.001(8)
C36 0.078(10) 0.062(9) 0.073(10) -0.010(8) 0.038(9) -0.011(7)
C6 0.056(9) 0.078(11) 0.075(9) 0.025(8) 0.037(8) 0.008(7)
C30 0.058(9) 0.091(12) 0.065(10) -0.009(9) 0.030(8) 0.007(8)
C9 0.076(11) 0.065(10) 0.107(12) 0.007(9) 0.052(10) 0.000(8)
C7 0.069(10) 0.093(12) 0.094(12) 0.028(9) 0.036(10) 0.000(9)
C33 0.094(11) 0.053(9) 0.077(11) 0.009(8) 0.036(9) 0.004(8)
C43 0.067(9) 0.051(9) 0.088(11) -0.003(8) 0.029(9) -0.008(7)
C25 0.083(10) 0.083(11) 0.085(12) -0.003(9) 0.051(10) 0.001(9)
C28 0.059(9) 0.085(11) 0.077(11) -0.013(9) 0.028(8) 0.007(8)
C44 0.070(10) 0.069(10) 0.090(12) 0.005(9) 0.039(9) -0.001(8)
C32 0.070(10) 0.068(10) 0.078(11) 0.000(9) 0.027(9) 0.009(8)
C31 0.062(10) 0.094(12) 0.086(12) -0.013(10) 0.036(9) -0.004(8)
C18 0.079(12) 0.082(12) 0.094(12) -0.013(9) 0.032(10) -0.016(10)
C16 0.070(10) 0.082(11) 0.101(11) -0.009(9) 0.043(9) -0.010(9)
C48 0.088(11) 0.073(11) 0.089(12) 0.010(9) 0.045(10) 0.001(9)
C24 0.093(12) 0.077(11) 0.084(10) -0.002(9) 0.036(10) 0.010(10)
C4 0.061(10) 0.099(12) 0.066(9) 0.014(9) 0.020(8) -0.005(9)
C2 0.087(12) 0.095(13) 0.092(12) -0.011(10) 0.051(10) -0.006(9)
C8 0.077(11) 0.067(10) 0.101(11) 0.031(9) 0.039(9) -0.005(9)
C20 0.055(9) 0.092(12) 0.086(10) -0.027(9) 0.033(9) -0.015(8)
C3 0.082(12) 0.102(13) 0.085(12) -0.013(10) 0.033(9) -0.022(10)
C26 0.078(11) 0.094(13) 0.120(15) 0.010(11) 0.066(11) 0.011(9)
C13 0.108(14) 0.051(10) 0.160(18) -0.009(10) 0.083(14) 0.005(9)
C37 0.089(13) 0.068(10) 0.125(16) 0.006(10) 0.036(12) 0.006(9)
C27 0.081(11) 0.097(13) 0.118(15) 0.020(11) 0.063(11) 0.008(10)
C23 0.095(13) 0.088(12) 0.078(10) -0.005(9) 0.025(10) 0.011(10)
C47 0.095(12) 0.080(12) 0.100(13) 0.024(10) 0.057(11) 0.013(9)
C42 0.081(12) 0.089(13) 0.106(14) -0.032(11) 0.036(11) -0.036(9)
C22 0.074(11) 0.095(13) 0.088(12) -0.004(9) 0.026(10) 0.001(10)
C17 0.078(11) 0.093(13) 0.099(12) -0.028(10) 0.037(10) -0.027(10)
C40 0.109(13) 0.071(11) 0.125(16) 0.013(10) 0.074(13) -0.017(10)
C21 0.071(10) 0.077(11) 0.078(10) -0.021(9) 0.013(9) -0.006(9)
C45 0.064(10) 0.107(14) 0.123(16) 0.018(12) 0.044(11) -0.013(10)
C46 0.074(11) 0.109(14) 0.116(15) 0.022(12) 0.050(11) 0.006(10)
C41 0.120(14) 0.062(11) 0.158(19) -0.033(12) 0.081(15) -0.040(10)
B1 0.079(15) 0.093(17) 0.098(17) -0.005(14) 0.040(14) -0.034(13)
C49 0.144(17) 0.19(2) 0.135(11) 0.032(18) 0.080(12) 0.037(15)
N13 0.157(17) 0.19(2) 0.135(11) 0.023(17) 0.078(12) 0.042(15)
C50 0.137(17) 0.19(2) 0.141(13) 0.044(17) 0.074(13) 0.033(15)
F6 0.15(3) 0.19(3) 0.14(3) 0.00(2) 0.06(2) -0.01(2)
F7 0.14(3) 0.19(3) 0.14(3) 0.01(2) 0.06(2) -0.02(2)
F8 0.15(3) 0.19(3) 0.15(3) 0.01(2) 0.06(2) -0.02(2)
F5 0.15(3) 0.19(3) 0.15(3) 0.00(2) 0.06(2) -0.02(2)
B2 0.15(3) 0.19(3) 0.15(3) 0.01(2) 0.06(2) -0.015(19)
B3 0.188(17) 0.117(14) 0.183(17) 0.017(13) 0.069(15) 0.022(13)
F12 0.155(18) 0.132(16) 0.24(2) 0.010(16) 0.038(17) 0.016(14)
F9 0.183(18) 0.129(15) 0.20(2) 0.047(16) 0.064(17) 0.054(13)
F10 0.189(19) 0.121(15) 0.152(17) -0.004(12) 0.053(15) 0.023(13)
F11 0.24(2) 0.108(14) 0.150(17) -0.007(12) 0.105(15) 0.009(13)

loop_
_atom_type_symbol
_atom_type_description
_atom_type_scat_dispersion_real
_atom_type_scat_dispersion_imag
_atom_type_scat_source
C C 0.0050 0.0020 'International Tables Vol C Tables 4.2.6.8 and 6.1.1.4'
H H 0.0000 0.0000 'International Tables Vol C Tables 4.2.6.8 and 6.1.1.4'
B B 0.0020 0.0010 'International Tables Vol C Tables 4.2.6.8 and 6.1.1.4'
F F 0.0250 0.0140 'International Tables Vol C Tables 4.2.6.8 and 6.1.1.4'
Fe Fe 0.3670 1.1190 'International Tables Vol C Tables 4.2.6.8 and 6.1.1.4'
N N 0.0090 0.0050 'International Tables Vol C Tables 4.2.6.8 and 6.1.1.4'

loop_
_geom_angle_atom_site_label_1
_geom_angle_atom_site_label_2
_geom_angle_atom_site_label_3
_geom_angle
_geom_angle_site_symmetry_1
_geom_angle_site_symmetry_3
_geom_angle_publ_flag
N3 Fe0A N9 99.3(5) . . ?
N7 Fe0A N3 86.7(5) . . ?
N7 Fe0A N9 160.5(5) . . ?
N2 Fe0A N3 80.3(5) . . ?
N2 Fe0A N7 93.8(5) . . ?
N2 Fe0A N9 105.4(5) . . ?
N2 Fe0A N1 80.6(5) . . ?
N2 Fe0A N8 171.9(5) . . ?
N1 Fe0A N3 160.8(5) . . ?
N1 Fe0A N7 96.0(5) . . ?
N1 Fe0A N9 84.4(5) . . ?
N8 Fe0A N3 103.9(5) . . ?
N8 Fe0A N7 79.7(5) . . ?
N8 Fe0A N9 80.9(5) . . ?
N8 Fe0A N1 95.2(5) . . ?
N11 Fe0B N5 143.1(5) 2_656 . ?
N11 Fe0B N10 76.7(5) 2_656 2_656 ?
N11 Fe0B N4 129.3(5) 2_656 . ?
N11 Fe0B N6 83.2(5) 2_656 . ?
N11 Fe0B N12 72.3(5) 2_656 2_656 ?
N5 Fe0B N6 70.5(5) . . ?
N5 Fe0B N12 84.7(4) . 2_656 ?
N10 Fe0B N5 127.9(4) 2_656 . ?
N10 Fe0B N6 91.7(4) 2_656 . ?
N10 Fe0B N12 147.0(5) 2_656 2_656 ?
N4 Fe0B N5 77.5(5) . . ?
N4 Fe0B N10 101.4(4) . 2_656 ?
N4 Fe0B N6 146.9(5) . . ?
N4 Fe0B N12 89.6(5) . 2_656 ?
N12 Fe0B N6 95.7(5) 2_656 . ?
N4 N3 Fe0A 135.4(9) . . ?
N4 N3 C11 110.0(12) . . ?
C11 N3 Fe0A 111.5(10) . . ?
C29 N7 Fe0A 115.7(11) . . ?
C25 N7 Fe0A 128.9(11) . . ?
C25 N7 C29 115.3(14) . . ?
C39 N11 Fe0B 116.4(9) . 2_656 ?
C43 N11 Fe0B 121.1(10) . 2_656 ?
C43 N11 C39 120.1(13) . . ?
N10 N9 Fe0A 134.6(9) . . ?
N10 N9 C35 108.8(11) . . ?
C35 N9 Fe0A 110.9(9) . . ?
C15 N5 Fe0B 115.0(10) . . ?
C19 N5 Fe0B 124.7(12) . . ?
C19 N5 C15 119.5(14) . . ?
C10 N2 Fe0A 119.2(10) . . ?
C10 N2 C6 120.7(13) . . ?
C6 N2 Fe0A 119.3(10) . . ?
C1 N1 Fe0A 128.5(11) . . ?
C1 N1 C5 116.1(14) . . ?
C5 N1 Fe0A 114.9(11) . . ?
C34 N8 Fe0A 117.9(9) . . ?
C30 N8 Fe0A 120.0(12) . . ?
C30 N8 C34 121.4(13) . . ?
N9 N10 Fe0B 137.8(9) . 2_656 ?
N9 N10 C38 106.3(11) . . ?
C38 N10 Fe0B 114.9(10) . 2_656 ?
N3 N4 Fe0B 138.6(9) . . ?
N3 N4 C14 107.3(12) . . ?
C14 N4 Fe0B 113.2(10) . . ?
C24 N6 Fe0B 127.2(11) . . ?
C20 N6 Fe0B 114.0(11) . . ?
C20 N6 C24 118.7(15) . . ?
N3 C11 C12 108.0(13) . . ?
N3 C11 C10 114.2(14) . . ?
C12 C11 C10 137.6(15) . . ?
C44 N12 Fe0B 115.4(11) . 2_656 ?
C44 N12 C48 115.5(14) . . ?
C48 N12 Fe0B 128.9(11) . 2_656 ?
N9 C35 C34 114.2(13) . . ?
N9 C35 C36 108.4(13) . . ?
C36 C35 C34 137.3(15) . . ?
N5 C15 C14 114.1(14) . . ?
N5 C15 C16 119.8(15) . . ?
C16 C15 C14 126.2(16) . . ?
N4 C14 C15 118.9(14) . . ?
N4 C14 C12 111.1(14) . . ?
C12 C14 C15 130.0(15) . . ?
N8 C34 C35 112.8(13) . . ?
N8 C34 C33 118.3(14) . . ?
C33 C34 C35 128.7(16) . . ?
N7 C29 C30 111.2(13) . . ?
N7 C29 C28 121.3(16) . . ?
C28 C29 C30 127.4(15) . . ?
C11 C12 C14 103.3(13) . . ?
C11 C12 C13 127.1(16) . . ?
C14 C12 C13 129.6(16) . . ?
N1 C1 H1 118.6 . . ?
N1 C1 C2 122.7(17) . . ?
C2 C1 H1 118.6 . . ?
N2 C10 C11 111.9(14) . . ?
N2 C10 C9 119.7(16) . . ?
C9 C10 C11 128.0(16) . . ?
N1 C5 C6 112.4(14) . . ?
N1 C5 C4 121.7(17) . . ?
C4 C5 C6 125.9(16) . . ?
N10 C38 C39 116.2(14) . . ?
C36 C38 N10 111.7(13) . . ?
C36 C38 C39 132.1(15) . . ?
N11 C39 C38 112.9(14) . . ?
C40 C39 N11 119.4(15) . . ?
C40 C39 C38 127.7(17) . . ?
N5 C19 C18 124.1(16) . . ?
N5 C19 C20 112.2(15) . . ?
C18 C19 C20 123.7(17) . . ?
C35 C36 C37 126.7(15) . . ?
C38 C36 C35 104.6(13) . . ?
C38 C36 C37 128.6(15) . . ?
N2 C6 C5 112.0(13) . . ?
N2 C6 C7 122.6(16) . . ?
C7 C6 C5 125.4(17) . . ?
N8 C30 C29 113.2(14) . . ?
N8 C30 C31 121.6(16) . . ?
C31 C30 C29 124.8(15) . . ?
C10 C9 H9 120.8 . . ?
C8 C9 C10 118.5(17) . . ?
C8 C9 H9 120.8 . . ?
C6 C7 H7 121.8 . . ?
C8 C7 C6 116.4(17) . . ?
C8 C7 H7 121.8 . . ?
C34 C33 H33 120.6 . . ?
C32 C33 C34 118.8(15) . . ?
C32 C33 H33 120.6 . . ?
N11 C43 C44 111.7(13) . . ?
N11 C43 C42 119.5(15) . . ?
C42 C43 C44 128.7(15) . . ?
N7 C25 H25 117.5 . . ?
N7 C25 C26 125.0(16) . . ?
C26 C25 H25 117.5 . . ?
C29 C28 H28 120.2 . . ?
C27 C28 C29 119.6(16) . . ?
C27 C28 H28 120.2 . . ?
N12 C44 C43 115.7(14) . . ?
N12 C44 C45 122.7(17) . . ?
C45 C44 C43 121.6(16) . . ?
C33 C32 H32 118.4 . . ?
C31 C32 C33 123.2(16) . . ?
C31 C32 H32 118.4 . . ?
C30 C31 H31 121.7 . . ?
C32 C31 C30 116.6(15) . . ?
C32 C31 H31 121.7 . . ?
C19 C18 H18 122.0 . . ?
C17 C18 C19 116.0(17) . . ?
C17 C18 H18 122.0 . . ?
C15 C16 H16 121.5 . . ?
C17 C16 C15 117.1(17) . . ?
C17 C16 H16 121.5 . . ?
N12 C48 H48 118.5 . . ?
N12 C48 C47 123.0(17) . . ?
C47 C48 H48 118.5 . . ?
N6 C24 H24 118.3 . . ?
C23 C24 N6 123.5(17) . . ?
C23 C24 H24 118.3 . . ?
C5 C4 H4 120.0 . . ?
C3 C4 C5 120.0(17) . . ?
C3 C4 H4 120.0 . . ?
C1 C2 H2 119.4 . . ?
C3 C2 C1 121.2(19) . . ?
C3 C2 H2 119.4 . . ?
C9 C8 H8 119.0 . . ?
C7 C8 C9 122.0(16) . . ?
C7 C8 H8 119.0 . . ?
N6 C20 C19 117.2(15) . . ?
N6 C20 C21 118.4(17) . . ?
C21 C20 C19 124.4(16) . . ?
C4 C3 H3 120.9 . . ?
C2 C3 C4 118.2(18) . . ?
C2 C3 H3 120.9 . . ?
C25 C26 H26 121.8 . . ?
C27 C26 C25 116.4(18) . . ?
C27 C26 H26 121.8 . . ?
C12 C13 H13A 109.5 . . ?
C12 C13 H13B 109.5 . . ?
C12 C13 H13C 109.5 . . ?
H13A C13 H13B 109.5 . . ?
H13A C13 H13C 109.5 . . ?
H13B C13 H13C 109.5 . . ?
C36 C37 H37A 109.5 . . ?
C36 C37 H37B 109.5 . . ?
C36 C37 H37C 109.5 . . ?
H37A C37 H37B 109.5 . . ?
H37A C37 H37C 109.5 . . ?
H37B C37 H37C 109.5 . . ?
C28 C27 H27 118.8 . . ?
C26 C27 C28 122.3(17) . . ?
C26 C27 H27 118.8 . . ?
C24 C23 H23 120.7 . . ?
C24 C23 C22 118.5(19) . . ?
C22 C23 H23 120.7 . . ?
C48 C47 H47 119.7 . . ?
C46 C47 C48 120.6(18) . . ?
C46 C47 H47 119.7 . . ?
C43 C42 H42 120.1 . . ?
C41 C42 C43 119.7(17) . . ?
C41 C42 H42 120.1 . . ?
C23 C22 H22 120.5 . . ?
C21 C22 C23 119.0(17) . . ?
C21 C22 H22 120.5 . . ?
C18 C17 H17 118.3 . . ?
C16 C17 C18 123.4(17) . . ?
C16 C17 H17 118.3 . . ?
C39 C40 H40 120.1 . . ?
C41 C40 C39 119.7(18) . . ?
C41 C40 H40 120.1 . . ?
C20 C21 H21 119.1 . . ?
C22 C21 C20 121.7(17) . . ?
C22 C21 H21 119.1 . . ?
C44 C45 H45 119.4 . . ?
C46 C45 C44 121.3(18) . . ?
C46 C45 H45 119.4 . . ?
C47 C46 H46 121.6 . . ?
C45 C46 C47 116.7(18) . . ?
C45 C46 H46 121.6 . . ?
C42 C41 H41 119.2 . . ?
C40 C41 C42 121.6(17) . . ?
C40 C41 H41 119.2 . . ?
F1 B1 F4 111(2) . . ?
F1 B1 F3 110(2) . . ?
F2 B1 F1 111.7(18) . . ?
F2 B1 F4 108(2) . . ?
F2 B1 F3 111(2) . . ?
F3 B1 F4 105.1(16) . . ?
N13 C49 C50 174(4) . . ?
C49 C50 H50A 109.5 . . ?
C49 C50 H50B 109.5 . . ?
C49 C50 H50C 109.5 . . ?
H50A C50 H50B 109.5 . . ?
H50A C50 H50C 109.5 . . ?
H50B C50 H50C 109.5 . . ?
F6 B2 F7 108(2) . . ?
F6 B2 F5 110(2) . . ?
F7 B2 F5 109(2) . . ?
F8 B2 F6 112(2) . . ?
F8 B2 F7 107(2) . . ?
F8 B2 F5 111(2) . . ?
F12 B3 F11 104.8(19) . . ?
F9 B3 F12 110.3(18) . . ?
F9 B3 F11 109.9(18) . . ?
F10 B3 F12 108.0(18) . . ?
F10 B3 F9 114(2) . . ?
F10 B3 F11 109.0(18) . . ?

loop_
_geom_bond_atom_site_label_1
_geom_bond_atom_site_label_2
_geom_bond_distance
_geom_bond_site_symmetry_2
_geom_bond_publ_flag
Fe0A N3 2.005(12) . ?
Fe0A N7 1.990(12) . ?
Fe0A N9 2.018(11) . ?
Fe0A N2 1.888(11) . ?
Fe0A N1 1.980(12) . ?
Fe0A N8 1.888(12) . ?
Fe0B N11 2.100(12) 2_656 ?
Fe0B N5 2.139(13) . ?
Fe0B N10 2.128(12) 2_656 ?
Fe0B N4 2.120(12) . ?
Fe0B N6 2.346(13) . ?
Fe0B N12 2.283(13) 2_656 ?
N3 N4 1.328(15) . ?
N3 C11 1.384(18) . ?
N7 C29 1.378(18) . ?
N7 C25 1.341(19) . ?
N11 C39 1.39(2) . ?
N11 C43 1.372(18) . ?
N9 N10 1.339(14) . ?
N9 C35 1.387(17) . ?
N5 C15 1.345(19) . ?
N5 C19 1.339(19) . ?
N2 C10 1.348(19) . ?
N2 C6 1.349(18) . ?
N1 C1 1.346(19) . ?
N1 C5 1.370(19) . ?
N8 C34 1.370(19) . ?
N8 C30 1.336(18) . ?
N10 C38 1.382(18) . ?
N4 C14 1.351(17) . ?
N6 C24 1.37(2) . ?
N6 C20 1.362(19) . ?
C11 C12 1.40(2) . ?
C11 C10 1.43(2) . ?
N12 C44 1.334(19) . ?
N12 C48 1.34(2) . ?
F1 B1 1.33(2) . ?
C35 C34 1.42(2) . ?
C35 C36 1.40(2) . ?
F2 B1 1.32(2) . ?
F4 B1 1.39(3) . ?
C15 C14 1.45(2) . ?
C15 C16 1.45(2) . ?
C14 C12 1.41(2) . ?
C34 C33 1.41(2) . ?
C29 C30 1.46(2) . ?
C29 C28 1.39(2) . ?
C12 C13 1.48(2) . ?
C1 H1 0.9300 . ?
C1 C2 1.37(2) . ?
C10 C9 1.40(2) . ?
C5 C6 1.47(2) . ?
C5 C4 1.40(2) . ?
F3 B1 1.37(2) . ?
C38 C39 1.44(2) . ?
C38 C36 1.35(2) . ?
C39 C40 1.39(2) . ?
C19 C18 1.38(2) . ?
C19 C20 1.46(2) . ?
C36 C37 1.53(2) . ?
C6 C7 1.38(2) . ?
C30 C31 1.42(2) . ?
C9 H9 0.9300 . ?
C9 C8 1.38(2) . ?
C7 H7 0.9300 . ?
C7 C8 1.38(2) . ?
C33 H33 0.9300 . ?
C33 C32 1.38(2) . ?
C43 C44 1.49(2) . ?
C43 C42 1.39(2) . ?
C25 H25 0.9300 . ?
C25 C26 1.40(2) . ?
C28 H28 0.9300 . ?
C28 C27 1.34(2) . ?
C44 C45 1.39(2) . ?
C32 H32 0.9300 . ?
C32 C31 1.34(2) . ?
C31 H31 0.9300 . ?
C18 H18 0.9300 . ?
C18 C17 1.37(2) . ?
C16 H16 0.9300 . ?
C16 C17 1.36(2) . ?
C48 H48 0.9300 . ?
C48 C47 1.38(2) . ?
C24 H24 0.9300 . ?
C24 C23 1.35(2) . ?
C4 H4 0.9300 . ?
C4 C3 1.36(2) . ?
C2 H2 0.9300 . ?
C2 C3 1.34(2) . ?
C8 H8 0.9300 . ?
C20 C21 1.40(2) . ?
C3 H3 0.9300 . ?
C26 H26 0.9300 . ?
C26 C27 1.33(2) . ?
C13 H13A 0.9600 . ?
C13 H13B 0.9600 . ?
C13 H13C 0.9600 . ?
C37 H37A 0.9600 . ?
C37 H37B 0.9600 . ?
C37 H37C 0.9600 . ?
C27 H27 0.9300 . ?
C23 H23 0.9300 . ?
C23 C22 1.38(2) . ?
C47 H47 0.9300 . ?
C47 C46 1.36(2) . ?
C42 H42 0.9300 . ?
C42 C41 1.37(2) . ?
C22 H22 0.9300 . ?
C22 C21 1.37(2) . ?
C17 H17 0.9300 . ?
C40 H40 0.9300 . ?
C40 C41 1.35(2) . ?
C21 H21 0.9300 . ?
C45 H45 0.9300 . ?
C45 C46 1.33(2) . ?
C46 H46 0.9300 . ?
C41 H41 0.9300 . ?
C49 N13 1.13(4) . ?
C49 C50 1.45(4) . ?
C50 H50A 0.9600 . ?
C50 H50B 0.9600 . ?
C50 H50C 0.9600 . ?
F6 B2 1.37(3) . ?
F7 B2 1.37(3) . ?
F8 B2 1.37(3) . ?
F5 B2 1.37(3) . ?
B3 F12 1.328(18) . ?
B3 F9 1.324(18) . ?
B3 F10 1.324(17) . ?
B3 F11 1.330(18) . ?

loop_
_geom_torsion_atom_site_label_1
_geom_torsion_atom_site_label_2
_geom_torsion_atom_site_label_3
_geom_torsion_atom_site_label_4
_geom_torsion
_geom_torsion_site_symmetry_1
_geom_torsion_site_symmetry_2
_geom_torsion_site_symmetry_3
_geom_torsion_site_symmetry_4
_geom_torsion_publ_flag
Fe0A N3 N4 Fe0B 36(2) . . . . ?
Fe0A N3 N4 C14 -155.9(11) . . . . ?
Fe0A N3 C11 C12 158.9(9) . . . . ?
Fe0A N3 C11 C10 -17.5(15) . . . . ?
Fe0A N7 C29 C30 -4.4(16) . . . . ?
Fe0A N7 C29 C28 174.4(12) . . . . ?
Fe0A N7 C25 C26 -175.6(13) . . . . ?
Fe0A N9 N10 Fe0B 41(2) . . . 2_656 ?
Fe0A N9 N10 C38 -151.1(11) . . . . ?
Fe0A N9 C35 C34 -19.9(15) . . . . ?
Fe0A N9 C35 C36 156.9(10) . . . . ?
Fe0A N2 C10 C11 3.5(17) . . . . ?
Fe0A N2 C10 C9 -169.2(11) . . . . ?
Fe0A N2 C6 C5 -5.8(16) . . . . ?
Fe0A N2 C6 C7 172.9(11) . . . . ?
Fe0A N1 C1 C2 -168.8(12) . . . . ?
Fe0A N1 C5 C6 -9.1(16) . . . . ?
Fe0A N1 C5 C4 171.9(12) . . . . ?
Fe0A N8 C34 C35 1.4(17) . . . . ?
Fe0A N8 C34 C33 -173.6(11) . . . . ?
Fe0A N8 C30 C29 -0.2(17) . . . . ?
Fe0A N8 C30 C31 173.3(11) . . . . ?
Fe0B N11 C39 C38 -18.9(17) 2_656 . . . ?
Fe0B N11 C39 C40 161.3(13) 2_656 . . . ?
Fe0B N11 C43 C44 22.2(18) 2_656 . . . ?
Fe0B N11 C43 C42 -159.6(13) 2_656 . . . ?
Fe0B N5 C15 C14 -13.0(16) . . . . ?
Fe0B N5 C15 C16 165.4(11) . . . . ?
Fe0B N5 C19 C18 -164.5(13) . . . . ?
Fe0B N5 C19 C20 13.5(19) . . . . ?
Fe0B N10 C38 C39 -8.1(18) 2_656 . . . ?
Fe0B N10 C38 C36 173.5(10) 2_656 . . . ?
Fe0B N4 C14 C15 -6.0(16) . . . . ?
Fe0B N4 C14 C12 172.7(9) . . . . ?
Fe0B N6 C24 C23 178.0(13) . . . . ?
Fe0B N6 C20 C19 -3.0(17) . . . . ?
Fe0B N6 C20 C21 179.0(11) . . . . ?
Fe0B N12 C44 C43 -2.6(18) 2_656 . . . ?
Fe0B N12 C44 C45 -179.7(13) 2_656 . . . ?
Fe0B N12 C48 C47 176.5(12) 2_656 . . . ?
N3 Fe0A N2 C10 -10.3(11) . . . . ?
N3 Fe0A N2 C6 179.3(11) . . . . ?
N3 Fe0A N8 C34 -107.2(11) . . . . ?
N3 Fe0A N8 C30 82.2(12) . . . . ?
N3 N4 C14 C15 -177.2(12) . . . . ?
N3 N4 C14 C12 1.5(15) . . . . ?
N3 C11 C12 C14 4.9(15) . . . . ?
N3 C11 C12 C13 -175.9(14) . . . . ?
N3 C11 C10 N2 9.8(18) . . . . ?
N3 C11 C10 C9 -178.2(14) . . . . ?
N7 Fe0A N2 C10 75.6(11) . . . . ?
N7 Fe0A N2 C6 -94.7(11) . . . . ?
N7 Fe0A N8 C34 168.9(12) . . . . ?
N7 Fe0A N8 C30 -1.7(11) . . . . ?
N7 C29 C30 N8 3.0(19) . . . . ?
N7 C29 C30 C31 -170.2(14) . . . . ?
N7 C29 C28 C27 3(2) . . . . ?
N7 C25 C26 C27 0(3) . . . . ?
N11 C39 C40 C41 0(3) . . . . ?
N11 C43 C44 N12 -11(2) . . . . ?
N11 C43 C44 C45 165.8(16) . . . . ?
N11 C43 C42 C41 -2(3) . . . . ?
N9 Fe0A N2 C10 -107.4(11) . . . . ?
N9 Fe0A N2 C6 82.2(11) . . . . ?
N9 Fe0A N8 C34 -9.7(11) . . . . ?
N9 Fe0A N8 C30 179.6(12) . . . . ?
N9 N10 C38 C39 -178.8(13) . . . . ?
N9 N10 C38 C36 2.8(17) . . . . ?
N9 C35 C34 N8 12.7(19) . . . . ?
N9 C35 C34 C33 -172.9(15) . . . . ?
N9 C35 C36 C38 2.2(17) . . . . ?
N9 C35 C36 C37 -174.3(15) . . . . ?
N5 C15 C14 N4 12.8(19) . . . . ?
N5 C15 C14 C12 -165.5(14) . . . . ?
N5 C15 C16 C17 1(2) . . . . ?
N5 C19 C18 C17 -1(3) . . . . ?
N5 C19 C20 N6 -6(2) . . . . ?
N5 C19 C20 C21 172.2(15) . . . . ?
N2 C10 C9 C8 -2(2) . . . . ?
N2 C6 C7 C8 -5(2) . . . . ?
N1 Fe0A N2 C10 171.1(11) . . . . ?
N1 Fe0A N2 C6 0.7(11) . . . . ?
N1 Fe0A N8 C34 73.8(11) . . . . ?
N1 Fe0A N8 C30 -96.9(11) . . . . ?
N1 C1 C2 C3 -2(3) . . . . ?
N1 C5 C6 N2 9.4(18) . . . . ?
N1 C5 C6 C7 -169.1(14) . . . . ?
N1 C5 C4 C3 -2(3) . . . . ?
N8 C34 C33 C32 1(2) . . . . ?
N8 C30 C31 C32 0(2) . . . . ?
N10 N9 C35 C34 -177.4(12) . . . . ?
N10 N9 C35 C36 -0.6(16) . . . . ?
N10 C38 C39 N11 18(2) . . . . ?
N10 C38 C39 C40 -162.7(16) . . . . ?
N10 C38 C36 C35 -3.1(18) . . . . ?
N10 C38 C36 C37 173.3(16) . . . . ?
N4 N3 C11 C12 -4.4(16) . . . . ?
N4 N3 C11 C10 179.1(12) . . . . ?
N4 C14 C12 C11 -4.0(15) . . . . ?
N4 C14 C12 C13 176.9(14) . . . . ?
N6 C24 C23 C22 2(3) . . . . ?
N6 C20 C21 C22 3(3) . . . . ?
C11 N3 N4 Fe0B -165.9(10) . . . . ?
C11 N3 N4 C14 1.8(15) . . . . ?
C11 C10 C9 C8 -173.5(15) . . . . ?
N12 C44 C45 C46 4(3) . . . . ?
N12 C48 C47 C46 1(3) . . . . ?
C35 N9 N10 Fe0B -168.6(10) . . . 2_656 ?
C35 N9 N10 C38 -1.3(15) . . . . ?
C35 C34 C33 C32 -173.5(15) . . . . ?
C15 N5 C19 C18 4(2) . . . . ?
C15 N5 C19 C20 -177.5(13) . . . . ?
C15 C14 C12 C11 174.4(15) . . . . ?
C15 C14 C12 C13 -5(3) . . . . ?
C15 C16 C17 C18 2(3) . . . . ?
C14 C15 C16 C17 179.6(15) . . . . ?
C34 N8 C30 C29 -170.5(13) . . . . ?
C34 N8 C30 C31 3(2) . . . . ?
C34 C35 C36 C38 177.9(18) . . . . ?
C34 C35 C36 C37 1(3) . . . . ?
C34 C33 C32 C31 2(3) . . . . ?
C29 N7 C25 C26 1(2) . . . . ?
C29 C30 C31 C32 172.4(15) . . . . ?
C29 C28 C27 C26 -3(3) . . . . ?
C12 C11 C10 N2 -165.2(16) . . . . ?
C12 C11 C10 C9 7(3) . . . . ?
C1 N1 C5 C6 177.9(13) . . . . ?
C1 N1 C5 C4 -1(2) . . . . ?
C1 C2 C3 C4 -1(3) . . . . ?
C10 N2 C6 C5 -175.9(12) . . . . ?
C10 N2 C6 C7 3(2) . . . . ?
C10 C11 C12 C14 -179.8(17) . . . . ?
C10 C11 C12 C13 -1(3) . . . . ?
C10 C9 C8 C7 0(2) . . . . ?
C5 N1 C1 C2 3(2) . . . . ?
C5 C6 C7 C8 173.6(15) . . . . ?
C5 C4 C3 C2 3(3) . . . . ?
C38 C39 C40 C41 -179.9(18) . . . . ?
C39 N11 C43 C44 -176.2(14) . . . . ?
C39 N11 C43 C42 2(2) . . . . ?
C39 C38 C36 C35 178.9(17) . . . . ?
C39 C38 C36 C37 -5(3) . . . . ?
C39 C40 C41 C42 1(3) . . . . ?
C19 N5 C15 C14 177.0(13) . . . . ?
C19 N5 C15 C16 -5(2) . . . . ?
C19 C18 C17 C16 -2(3) . . . . ?
C19 C20 C21 C22 -174.6(16) . . . . ?
C36 C35 C34 N8 -162.7(17) . . . . ?
C36 C35 C34 C33 12(3) . . . . ?
C36 C38 C39 N11 -164.5(17) . . . . ?
C36 C38 C39 C40 15(3) . . . . ?
C6 N2 C10 C11 173.7(12) . . . . ?
C6 N2 C10 C9 1(2) . . . . ?
C6 C5 C4 C3 179.2(16) . . . . ?
C6 C7 C8 C9 4(2) . . . . ?
C30 N8 C34 C35 172.0(13) . . . . ?
C30 N8 C34 C33 -3(2) . . . . ?
C30 C29 C28 C27 -177.9(17) . . . . ?
C33 C32 C31 C30 -2(3) . . . . ?
C43 N11 C39 C38 178.6(14) . . . . ?
C43 N11 C39 C40 -1(2) . . . . ?
C43 C44 C45 C46 -173.1(17) . . . . ?
C43 C42 C41 C40 0(3) . . . . ?
C25 N7 C29 C30 178.7(13) . . . . ?
C25 N7 C29 C28 -2(2) . . . . ?
C25 C26 C27 C28 1(3) . . . . ?
C28 C29 C30 N8 -175.8(15) . . . . ?
C28 C29 C30 C31 11(3) . . . . ?
C44 N12 C48 C47 2(2) . . . . ?
C44 C43 C42 C41 176.3(18) . . . . ?
C44 C45 C46 C47 -1(3) . . . . ?
C18 C19 C20 N6 172.4(15) . . . . ?
C18 C19 C20 C21 -10(3) . . . . ?
C16 C15 C14 N4 -165.4(14) . . . . ?
C16 C15 C14 C12 16(3) . . . . ?
C48 N12 C44 C43 172.7(14) . . . . ?
C48 N12 C44 C45 -4(2) . . . . ?
C48 C47 C46 C45 -2(3) . . . . ?
C24 N6 C20 C19 175.3(14) . . . . ?
C24 N6 C20 C21 -3(2) . . . . ?
C24 C23 C22 C21 -2(3) . . . . ?
C4 C5 C6 N2 -171.5(15) . . . . ?
C4 C5 C6 C7 10(3) . . . . ?
C20 N6 C24 C23 0(3) . . . . ?
C20 C19 C18 C17 -178.8(16) . . . . ?
C23 C22 C21 C20 -1(3) . . . . ?
C42 C43 C44 N12 170.6(17) . . . . ?
C42 C43 C44 C45 -12(3) . . . . ?
